data_7043130
loop_
_publ_author_name
'Suter, Riccardo'
'Sinclair, Hannah'
'Burford, Neil'
'McDonald, Robert'
'Ferguson, Michael J.'
'Schrader, Erik'

_publ_section_title
;
 Tris(2-pyridyl)phosphine as a versatile ligand for pnictogen acceptors
;
_journal_name_full 'Dalton Trans.'
_journal_paper_doi 10.1039/C7DT01526G
_journal_year 2017
_chemical_formula_moiety 'C18 H12 As F9 N3 O9 P S3, C2 H3 N'
_chemical_formula_sum 'C20 H15 As F9 N4 O9 P S3'
_chemical_formula_weight 828.43
_chemical_melting_point 461
_chemical_properties_physical ', Air-sensitive,Moisture-sensitive,Hygroscopic,Oxygen-sensitive'
_space_group_crystal_system triclinic
_space_group_IT_number 2
_space_group_name_Hall '-P 1'
_space_group_name_H-M_alt 'P -1'
_symmetry_space_group_name_Hall '-P 1'
_symmetry_space_group_name_H-M 'P -1'
_atom_sites_solution_hydrogens geom
_atom_sites_solution_primary direct
_audit_creation_date 2016-12-15
_audit_creation_method
;
Olex2 1.2
(compiled 2017.01.04 svn.r3372 for OlexSys, GUI svn.r5292)
;
_audit_update_record
;
2017-05-17 deposited with the CCDC.
2017-05-26 downloaded from the CCDC.
;
_cell_angle_alpha 87.1950(10)
_cell_angle_beta 62.1340(10)
_cell_angle_gamma 73.9630(10)
_cell_formula_units_Z 2
_cell_length_a 12.0563(6)
_cell_length_b 12.0768(6)
_cell_length_c 12.0815(6)
_cell_measurement_reflns_used 9490
_cell_measurement_temperature 173(2)
_cell_measurement_theta_max 28.21
_cell_measurement_theta_min 2.25
_cell_volume 1487.92(13)
_computing_cell_refinement 'Bruker SAINT'
_computing_data_collection 'Bruker APEX2'
_computing_data_reduction 'Bruker SAINT'
_computing_molecular_graphics 'Olex2 (Dolomanov et al., 2009)'
_computing_publication_material 'Olex2 (Dolomanov et al., 2009)'
_computing_structure_refinement 'XL (Sheldrick, 2008)'
_computing_structure_solution 'XS (Sheldrick, 2008)'
_diffrn_ambient_temperature 173.15
_diffrn_detector 'Bruker APEX2 area detector'
_diffrn_detector_area_resol_mean 8.33
_diffrn_detector_type 'CCD area detector'
_diffrn_measured_fraction_theta_full 1.000
_diffrn_measured_fraction_theta_max 0.990
_diffrn_measurement_device 'fixed chi three-circle diffractometer'
_diffrn_measurement_device_type 'Bruker SMART Apex2'
_diffrn_measurement_method '\w and \f scans'
_diffrn_radiation_monochromator graphite
_diffrn_radiation_probe x-ray
_diffrn_radiation_type MoK\a
_diffrn_radiation_wavelength 0.71073
_diffrn_radiation_xray_symbol K-L~3~
_diffrn_reflns_av_unetI/netI 0.0193
_diffrn_reflns_Laue_measured_fraction_full 1.000
_diffrn_reflns_Laue_measured_fraction_max 0.990
_diffrn_reflns_limit_h_max 16
_diffrn_reflns_limit_h_min -13
_diffrn_reflns_limit_k_max 16
_diffrn_reflns_limit_k_min -15
_diffrn_reflns_limit_l_max 16
_diffrn_reflns_limit_l_min 0
_diffrn_reflns_number 7323
_diffrn_reflns_point_group_measured_fraction_full 1.000
_diffrn_reflns_point_group_measured_fraction_max 0.990
_diffrn_reflns_theta_full 25.242
_diffrn_reflns_theta_max 28.282
_diffrn_reflns_theta_min 1.762
_diffrn_source 'sealed tube'
_diffrn_standards_number 0
_exptl_absorpt_coefficient_mu 1.519
_exptl_absorpt_correction_T_max 0.7144
_exptl_absorpt_correction_T_min 0.6082
_exptl_absorpt_correction_type multi-scan
_exptl_absorpt_process_details 'TWINABS (Sheldrick, 2008)'
_exptl_crystal_colour 'clear light colourless'
_exptl_crystal_colour_lustre clear
_exptl_crystal_colour_modifier light
_exptl_crystal_colour_primary colourless
_exptl_crystal_density_diffrn 1.849
_exptl_crystal_description fragment
_exptl_crystal_F_000 824
_exptl_crystal_recrystallization_method 'Re-crystallisation from solvent: MeCN / Et2O'
_exptl_crystal_size_max 0.376
_exptl_crystal_size_mid 0.274
_exptl_crystal_size_min 0.144
_refine_diff_density_max 0.485
_refine_diff_density_min -0.317
_refine_diff_density_rms 0.064
_refine_ls_extinction_method none
_refine_ls_goodness_of_fit_ref 1.084
_refine_ls_hydrogen_treatment constr
_refine_ls_matrix_type full
_refine_ls_number_parameters 426
_refine_ls_number_reflns 7323
_refine_ls_number_restraints 0
_refine_ls_restrained_S_all 1.084
_refine_ls_R_factor_all 0.0323
_refine_ls_R_factor_gt 0.0280
_refine_ls_shift/su_max 0.001
_refine_ls_shift/su_mean 0.000
_refine_ls_structure_factor_coef Fsqd
_refine_ls_weighting_details 'w=1/[\s^2^(Fo^2^)+(0.0470P)^2^+0.4200P] where P=(Fo^2^+2Fc^2^)/3'
_refine_ls_weighting_scheme calc
_refine_ls_wR_factor_gt 0.0763
_refine_ls_wR_factor_ref 0.0784
_reflns_Friedel_coverage 0.000
_reflns_number_gt 6551
_reflns_number_total 7323
_reflns_threshold_expression 'I > 2\s(I)'
_cod_data_source_file c7dt01526g2.cif
_cod_data_source_block mo_vic1637_0m
_cod_depositor_comments
;

2018-02-23
Z value and formula fixed to values more according to usual
chemical conventions.                 miguel
;
_cod_original_formula_sum 'C40 H30 As2 F18 N8 O18 P2 S6'
_cod_original_formula_weight 1656.86
_cod_original_formula_moiety '2(C18 H12 As F9 N3 O9 P S3), 2(C2 H3 N)'
_cod_original_formula_units_Z 1
_cod_database_code 7043130
_shelx_space_group_comment
;
The symmetry employed for this shelxl refinement is uniquely defined
by the following loop, which should always be used as a source of
symmetry information in preference to the above space-group names.
They are only intended as comments.
;
_shelx_estimated_absorpt_t_max 0.811
_shelx_estimated_absorpt_t_min 0.599
_olex2_refinement_description
;
1. Twinned data refinement
 Scales: -1(10)
 2(10)
2. Fixed Uiso
 At 1.2 times of:
  All C(H) groups
 At 1.5 times of:
  All C(H,H,H) groups
3.a Aromatic/amide H refined with riding coordinates:
 C5(H5), C10(H10), C15(H15), C4(H4), C12(H12), C2(H2), C9(H9), C7(H7), C8(H8),
 C14(H14), C3(H3), C13(H13)
3.b Idealised Me refined as rotating group:
 C17(H17A,H17B,H17C)
;
_olex2_submission_original_sample_id RS9096
_olex2_submission_special_instructions 'No special instructions were received'

loop_
_space_group_symop_operation_xyz
'x, y, z'
'-x, -y, -z'

loop_
_atom_site_label
_atom_site_type_symbol
_atom_site_fract_x
_atom_site_fract_y
_atom_site_fract_z
_atom_site_U_iso_or_equiv
_atom_site_adp_type
_atom_site_occupancy
_atom_site_site_symmetry_order
_atom_site_calc_flag
_atom_site_refinement_flags_posn
As1 As 0.66399(2) 0.41323(2) 0.35038(2) 0.01777(6) Uani 1 1 d .
S3 S 0.75664(4) 0.68555(4) 0.21982(4) 0.02441(10) Uani 1 1 d .
S1 S 0.44750(4) 0.29667(4) 0.26967(4) 0.02436(10) Uani 1 1 d .
S2 S 0.75040(4) 0.32323(4) 0.63817(4) 0.02536(10) Uani 1 1 d .
P1 P 0.93225(4) 0.24290(4) 0.10647(4) 0.02347(10) Uani 1 1 d .
F1 F 0.21269(12) 0.28811(13) 0.43700(13) 0.0504(3) Uani 1 1 d .
O4 O 0.68423(13) 0.34827(12) 0.56162(13) 0.0298(3) Uani 1 1 d .
O1 O 0.44674(13) 0.36986(11) 0.36286(12) 0.0277(3) Uani 1 1 d .
F9 F 0.72921(14) 0.86948(12) 0.10090(14) 0.0553(4) Uani 1 1 d .
O6 O 0.83413(15) 0.39411(14) 0.62132(14) 0.0394(3) Uani 1 1 d .
F3 F 0.36978(16) 0.15546(13) 0.44220(15) 0.0584(4) Uani 1 1 d .
O8 O 0.83879(14) 0.61415(12) 0.10273(14) 0.0359(3) Uani 1 1 d .
O5 O 0.66742(15) 0.30736(13) 0.76600(13) 0.0366(3) Uani 1 1 d .
O7 O 0.65793(13) 0.63608(11) 0.31478(12) 0.0294(3) Uani 1 1 d .
N1 N 0.71181(13) 0.24552(11) 0.33562(13) 0.0181(3) Uani 1 1 d .
O3 O 0.56865(14) 0.20766(14) 0.20275(14) 0.0388(3) Uani 1 1 d .
N3 N 0.69933(13) 0.41963(12) 0.17735(13) 0.0193(3) Uani 1 1 d .
O9 O 0.82308(16) 0.73657(13) 0.26606(16) 0.0410(4) Uani 1 1 d .
F8 F 0.56944(15) 0.88052(13) 0.28289(15) 0.0667(5) Uani 1 1 d .
O2 O 0.39153(14) 0.35803(14) 0.19451(14) 0.0394(4) Uani 1 1 d .
N2 N 0.84181(13) 0.41005(12) 0.30545(13) 0.0197(3) Uani 1 1 d .
F7 F 0.59441(18) 0.77466(14) 0.1307(2) 0.0717(5) Uani 1 1 d .
F2 F 0.32034(18) 0.14625(15) 0.29407(18) 0.0706(5) Uani 1 1 d .
F5 F 0.8022(2) 0.10058(13) 0.58761(19) 0.0757(5) Uani 1 1 d .
F6 F 0.94191(18) 0.14714(16) 0.62341(18) 0.0772(6) Uani 1 1 d .
F4 F 0.93991(19) 0.17953(17) 0.44727(16) 0.0826(6) Uani 1 1 d .
C11 C 0.80882(17) 0.35083(15) 0.07963(16) 0.0221(3) Uani 1 1 d .
C5 C 0.62902(16) 0.19851(14) 0.43174(16) 0.0203(3) Uani 1 1 d .
H5 H 0.5532 0.2473 0.4994 0.024 Uiso 1 1 calc R
C1 C 0.81905(16) 0.17808(15) 0.23597(16) 0.0217(3) Uani 1 1 d .
C6 C 0.94893(16) 0.33879(15) 0.20785(16) 0.0229(3) Uani 1 1 d .
C10 C 0.85244(18) 0.48234(15) 0.37964(17) 0.0244(3) Uani 1 1 d .
H10 H 0.7759 0.5311 0.4468 0.029 Uiso 1 1 calc R
C15 C 0.60763(17) 0.49977(15) 0.15863(17) 0.0232(3) Uani 1 1 d .
H15 H 0.5335 0.5479 0.2283 0.028 Uiso 1 1 calc R
C4 C 0.65457(19) 0.08016(16) 0.43156(18) 0.0277(4) Uani 1 1 d .
H4 H 0.5971 0.0471 0.4996 0.033 Uiso 1 1 calc R
C12 C 0.8251(2) 0.36199(17) -0.04083(17) 0.0289(4) Uani 1 1 d .
H12 H 0.9014 0.3154 -0.1100 0.035 Uiso 1 1 calc R
C2 C 0.84579(19) 0.05912(16) 0.23299(18) 0.0287(4) Uani 1 1 d .
H2 H 0.9200 0.0113 0.1632 0.034 Uiso 1 1 calc R
C9 C 0.9747(2) 0.48522(18) 0.35770(19) 0.0312(4) Uani 1 1 d .
H9 H 0.9828 0.5378 0.4076 0.037 Uiso 1 1 calc R
C7 C 1.07213(18) 0.33842(18) 0.18651(19) 0.0310(4) Uani 1 1 d .
H7 H 1.1480 0.2885 0.1199 0.037 Uiso 1 1 calc R
C8 C 1.0846(2) 0.41161(19) 0.2632(2) 0.0354(5) Uani 1 1 d .
H8 H 1.1690 0.4105 0.2501 0.042 Uiso 1 1 calc R
C14 C 0.6209(2) 0.51214(17) 0.03965(19) 0.0289(4) Uani 1 1 d .
H14 H 0.5564 0.5683 0.0266 0.035 Uiso 1 1 calc R
C20 C 0.6564(2) 0.80900(17) 0.1818(2) 0.0342(4) Uani 1 1 d .
C3 C 0.7635(2) 0.00990(16) 0.33264(19) 0.0322(4) Uani 1 1 d .
H3 H 0.7824 -0.0719 0.3325 0.039 Uiso 1 1 calc R
N4 N 0.8515(2) 0.0873(2) -0.0480(2) 0.0526(5) Uani 1 1 d .
C13 C 0.7296(2) 0.44173(17) -0.06056(18) 0.0317(4) Uani 1 1 d .
H13 H 0.7390 0.4478 -0.1430 0.038 Uiso 1 1 calc R
C18 C 0.3318(2) 0.21712(19) 0.3657(2) 0.0374(5) Uani 1 1 d .
C16 C 0.7606(2) 0.08636(19) -0.0550(2) 0.0403(5) Uani 1 1 d .
C19 C 0.8647(3) 0.1799(2) 0.5712(2) 0.0484(6) Uani 1 1 d .
C17 C 0.6438(3) 0.0855(3) -0.0620(3) 0.0532(6) Uani 1 1 d .
H17A H 0.6622 0.0155 -0.1127 0.080 Uiso 1 1 calc GR
H17B H 0.6176 0.1539 -0.1009 0.080 Uiso 1 1 calc GR
H17C H 0.5727 0.0866 0.0229 0.080 Uiso 1 1 calc GR

loop_
_atom_site_aniso_label
_atom_site_aniso_U_11
_atom_site_aniso_U_22
_atom_site_aniso_U_33
_atom_site_aniso_U_23
_atom_site_aniso_U_13
_atom_site_aniso_U_12
As1 0.01686(9) 0.01810(9) 0.01715(9) 0.00105(6) -0.00741(7) -0.00431(6)
S3 0.0273(2) 0.0204(2) 0.0260(2) 0.00231(16) -0.01317(18) -0.00664(16)
S1 0.0212(2) 0.0294(2) 0.0243(2) 0.00484(17) -0.01187(17) -0.00828(16)
S2 0.0274(2) 0.0304(2) 0.0212(2) 0.00186(17) -0.01240(18) -0.01076(17)
P1 0.0187(2) 0.0251(2) 0.0186(2) -0.00018(16) -0.00416(17) -0.00276(16)
F1 0.0286(6) 0.0671(9) 0.0478(8) 0.0160(7) -0.0100(6) -0.0187(6)
O4 0.0359(7) 0.0323(7) 0.0296(7) 0.0037(5) -0.0207(6) -0.0127(6)
O1 0.0278(6) 0.0250(6) 0.0309(7) 0.0015(5) -0.0144(6) -0.0073(5)
F9 0.0502(8) 0.0433(8) 0.0584(9) 0.0303(7) -0.0173(7) -0.0126(6)
O6 0.0411(8) 0.0544(9) 0.0373(8) 0.0104(7) -0.0232(7) -0.0275(7)
F3 0.0633(9) 0.0523(9) 0.0702(10) 0.0393(8) -0.0367(8) -0.0284(7)
O8 0.0346(8) 0.0303(7) 0.0304(7) -0.0025(6) -0.0064(6) -0.0068(6)
O5 0.0397(8) 0.0483(9) 0.0232(7) 0.0071(6) -0.0129(6) -0.0191(7)
O7 0.0330(7) 0.0262(7) 0.0264(7) 0.0055(5) -0.0121(6) -0.0089(5)
N1 0.0186(6) 0.0178(6) 0.0190(7) 0.0015(5) -0.0101(5) -0.0043(5)
O3 0.0281(7) 0.0472(9) 0.0367(8) -0.0127(7) -0.0156(6) -0.0010(6)
N3 0.0210(7) 0.0220(7) 0.0189(7) 0.0045(5) -0.0112(6) -0.0090(5)
O9 0.0518(9) 0.0318(8) 0.0569(10) 0.0056(7) -0.0368(8) -0.0175(7)
F8 0.0560(9) 0.0438(8) 0.0500(9) 0.0025(7) -0.0025(7) 0.0183(7)
O2 0.0346(8) 0.0554(10) 0.0379(8) 0.0200(7) -0.0239(7) -0.0174(7)
N2 0.0190(6) 0.0228(7) 0.0206(7) 0.0062(5) -0.0108(6) -0.0089(5)
F7 0.0829(12) 0.0616(10) 0.1160(15) 0.0319(10) -0.0832(12) -0.0250(9)
F2 0.0821(12) 0.0687(11) 0.0793(12) -0.0015(9) -0.0362(10) -0.0507(10)
F5 0.1153(15) 0.0315(8) 0.0950(14) -0.0006(8) -0.0664(13) -0.0110(9)
F6 0.0711(11) 0.0755(12) 0.0833(13) -0.0017(10) -0.0549(10) 0.0169(9)
F4 0.0764(12) 0.0798(12) 0.0409(9) -0.0141(8) -0.0114(8) 0.0255(10)
C11 0.0242(8) 0.0231(8) 0.0195(8) 0.0027(6) -0.0093(7) -0.0094(6)
C5 0.0213(8) 0.0229(8) 0.0190(8) 0.0024(6) -0.0104(6) -0.0080(6)
C1 0.0201(8) 0.0231(8) 0.0202(8) -0.0001(6) -0.0098(7) -0.0031(6)
C6 0.0183(8) 0.0274(9) 0.0214(8) 0.0074(7) -0.0088(7) -0.0064(6)
C10 0.0309(9) 0.0248(8) 0.0257(9) 0.0085(7) -0.0181(8) -0.0125(7)
C15 0.0251(8) 0.0221(8) 0.0296(9) 0.0079(7) -0.0170(7) -0.0108(7)
C4 0.0336(10) 0.0242(9) 0.0276(9) 0.0061(7) -0.0144(8) -0.0124(7)
C12 0.0370(10) 0.0306(9) 0.0193(8) 0.0018(7) -0.0104(8) -0.0152(8)
C2 0.0305(9) 0.0226(9) 0.0270(9) -0.0034(7) -0.0114(8) -0.0020(7)
C9 0.0378(10) 0.0377(10) 0.0347(10) 0.0154(8) -0.0258(9) -0.0217(9)
C7 0.0190(8) 0.0416(11) 0.0297(10) 0.0113(8) -0.0100(7) -0.0087(7)
C8 0.0285(10) 0.0512(12) 0.0412(11) 0.0227(10) -0.0238(9) -0.0226(9)
C14 0.0382(10) 0.0304(9) 0.0351(10) 0.0138(8) -0.0273(9) -0.0184(8)
C20 0.0325(10) 0.0298(10) 0.0342(11) 0.0080(8) -0.0134(9) -0.0053(8)
C3 0.0424(11) 0.0185(8) 0.0347(10) 0.0023(7) -0.0180(9) -0.0077(8)
N4 0.0373(11) 0.0568(13) 0.0509(13) -0.0007(10) -0.0132(10) -0.0075(9)
C13 0.0481(12) 0.0365(10) 0.0268(9) 0.0121(8) -0.0244(9) -0.0251(9)
C18 0.0387(11) 0.0356(11) 0.0436(12) 0.0109(9) -0.0210(10) -0.0178(9)
C16 0.0430(12) 0.0350(11) 0.0343(11) 0.0061(9) -0.0134(10) -0.0079(9)
C19 0.0524(14) 0.0452(13) 0.0410(13) -0.0037(10) -0.0260(11) 0.0045(11)
C17 0.0598(16) 0.0622(16) 0.0538(15) 0.0165(13) -0.0358(14) -0.0266(13)

loop_
_atom_type_symbol
_atom_type_description
_atom_type_scat_dispersion_real
_atom_type_scat_dispersion_imag
_atom_type_scat_source
C C 0.0033 0.0016 'International Tables Vol C Tables 4.2.6.8 and 6.1.1.4'
H H 0.0000 0.0000 'International Tables Vol C Tables 4.2.6.8 and 6.1.1.4'
As As 0.0499 2.0058 'International Tables Vol C Tables 4.2.6.8 and 6.1.1.4'
F F 0.0171 0.0103 'International Tables Vol C Tables 4.2.6.8 and 6.1.1.4'
N N 0.0061 0.0033 'International Tables Vol C Tables 4.2.6.8 and 6.1.1.4'
O O 0.0106 0.0060 'International Tables Vol C Tables 4.2.6.8 and 6.1.1.4'
P P 0.1023 0.0942 'International Tables Vol C Tables 4.2.6.8 and 6.1.1.4'
S S 0.1246 0.1234 'International Tables Vol C Tables 4.2.6.8 and 6.1.1.4'

loop_
_geom_angle_atom_site_label_1
_geom_angle_atom_site_label_2
_geom_angle_atom_site_label_3
_geom_angle
O4 As1 O1 109.38(4)
O7 As1 O4 112.49(4)
O7 As1 O1 111.17(4)
N1 As1 O4 74.30(5)
N1 As1 O1 77.48(5)
N1 As1 O7 164.88(5)
N1 As1 N2 91.01(6)
N3 As1 O4 162.04(5)
N3 As1 O1 78.53(5)
N3 As1 O7 77.77(5)
N3 As1 N1 92.40(6)
N3 As1 N2 91.75(6)
N2 As1 O4 76.78(5)
N2 As1 O1 164.47(5)
N2 As1 O7 78.00(5)
O8 S3 O7 114.03(8)
O8 S3 C20 103.95(9)
O7 S3 C20 102.20(9)
O9 S3 O8 115.51(10)
O9 S3 O7 114.75(9)
O9 S3 C20 104.17(9)
O1 S1 C18 103.21(9)
O3 S1 O1 113.54(8)
O3 S1 O2 115.78(9)
O3 S1 C18 103.70(10)
O2 S1 O1 114.75(9)
O2 S1 C18 103.71(9)
O4 S2 C19 103.19(10)
O6 S2 O4 114.48(8)
O6 S2 C19 103.52(12)
O5 S2 O4 113.82(9)
O5 S2 O6 115.55(9)
O5 S2 C19 104.21(11)
C11 P1 C1 97.41(8)
C11 P1 C6 97.05(8)
C6 P1 C1 95.71(8)
S2 O4 As1 154.43(8)
S1 O1 As1 125.16(7)
S3 O7 As1 129.88(8)
C5 N1 As1 115.29(11)
C5 N1 C1 121.26(14)
C1 N1 As1 123.44(11)
C11 N3 As1 123.47(11)
C15 N3 As1 114.96(12)
C15 N3 C11 121.56(14)
C6 N2 As1 122.83(11)
C10 N2 As1 115.07(12)
C10 N2 C6 122.08(15)
N3 C11 P1 121.05(12)
N3 C11 C12 119.10(16)
C12 C11 P1 119.85(14)
N1 C5 H5 119.9
N1 C5 C4 120.10(16)
C4 C5 H5 119.9
N1 C1 P1 120.91(12)
N1 C1 C2 119.65(16)
C2 C1 P1 119.42(13)
N2 C6 P1 121.38(12)
N2 C6 C7 118.79(17)
C7 C6 P1 119.82(14)
N2 C10 H10 120.1
N2 C10 C9 119.89(18)
C9 C10 H10 120.1
N3 C15 H15 119.7
N3 C15 C14 120.54(17)
C14 C15 H15 119.7
C5 C4 H4 120.1
C3 C4 C5 119.77(17)
C3 C4 H4 120.1
C11 C12 H12 120.1
C11 C12 C13 119.73(18)
C13 C12 H12 120.1
C1 C2 H2 120.2
C1 C2 C3 119.57(17)
C3 C2 H2 120.2
C10 C9 H9 120.2
C8 C9 C10 119.51(18)
C8 C9 H9 120.2
C6 C7 H7 120.1
C6 C7 C8 119.73(18)
C8 C7 H7 120.1
C9 C8 C7 119.92(17)
C9 C8 H8 120.0
C7 C8 H8 120.0
C15 C14 H14 120.5
C15 C14 C13 118.98(17)
C13 C14 H14 120.5
F9 C20 S3 111.12(14)
F9 C20 F8 106.77(18)
F8 C20 S3 111.30(14)
F7 C20 S3 111.18(15)
F7 C20 F9 107.45(19)
F7 C20 F8 108.82(19)
C4 C3 C2 119.60(17)
C4 C3 H3 120.2
C2 C3 H3 120.2
C12 C13 H13 120.0
C14 C13 C12 120.04(17)
C14 C13 H13 120.0
F1 C18 S1 111.66(15)
F3 C18 S1 111.22(15)
F3 C18 F1 107.29(19)
F2 C18 S1 110.81(16)
F2 C18 F1 107.15(18)
F2 C18 F3 108.53(19)
N4 C16 C17 179.2(3)
F5 C19 S2 111.53(18)
F5 C19 F4 107.5(2)
F6 C19 S2 111.38(17)
F6 C19 F5 107.6(2)
F6 C19 F4 108.3(2)
F4 C19 S2 110.48(18)
C16 C17 H17A 109.5
C16 C17 H17B 109.5
C16 C17 H17C 109.5
H17A C17 H17B 109.5
H17A C17 H17C 109.5
H17B C17 H17C 109.5

loop_
_geom_bond_atom_site_label_1
_geom_bond_atom_site_label_2
_geom_bond_distance
As1 O4 2.7328(13)
As1 O1 2.7457(13)
As1 O7 2.6909(13)
As1 N1 1.9392(13)
As1 N3 1.9307(14)
As1 N2 1.9393(13)
S3 O8 1.4365(14)
S3 O7 1.4625(14)
S3 O9 1.4346(14)
S3 C20 1.831(2)
S1 O1 1.4603(13)
S1 O3 1.4339(14)
S1 O2 1.4351(14)
S1 C18 1.825(2)
S2 O4 1.4534(13)
S2 O6 1.4359(15)
S2 O5 1.4337(14)
S2 C19 1.824(2)
P1 C11 1.8321(18)
P1 C1 1.8433(18)
P1 C6 1.8383(19)
F1 C18 1.332(3)
F9 C20 1.320(2)
F3 C18 1.325(3)
N1 C5 1.354(2)
N1 C1 1.358(2)
N3 C11 1.364(2)
N3 C15 1.353(2)
F8 C20 1.320(2)
N2 C6 1.364(2)
N2 C10 1.352(2)
F7 C20 1.318(3)
F2 C18 1.324(3)
F5 C19 1.329(3)
F6 C19 1.320(3)
F4 C19 1.339(3)
C11 C12 1.379(2)
C5 H5 0.9500
C5 C4 1.376(2)
C1 C2 1.381(2)
C6 C7 1.382(2)
C10 H10 0.9500
C10 C9 1.381(3)
C15 H15 0.9500
C15 C14 1.375(2)
C4 H4 0.9500
C4 C3 1.375(3)
C12 H12 0.9500
C12 C13 1.390(3)
C2 H2 0.9500
C2 C3 1.388(3)
C9 H9 0.9500
C9 C8 1.372(3)
C7 H7 0.9500
C7 C8 1.395(3)
C8 H8 0.9500
C14 H14 0.9500
C14 C13 1.381(3)
C3 H3 0.9500
N4 C16 1.141(3)
C13 H13 0.9500
C16 C17 1.453(3)
C17 H17A 0.9800
C17 H17B 0.9800
C17 H17C 0.9800

loop_
_twin_individual_id
_twin_individual_mass_fraction_refined
1 -1(10)
2 2(10)
